data_4039022
loop_
_publ_author_name
'Johann O. E. Sosoe'
'C\'edric Malveau'
'Thierry Maris'
'Radu Iftimie'
'James D. Wuest'

_publ_contact_author_id_orcid 0000-0001-9731-4046
_publ_section_title
;
 Refreshing the Legacy of Rudolf Nietzki: Benzene-1,2,4,5-tetramine and
 Related Compounds
;
_journal_name_full 'Journal of Organic Chemistry'
_journal_page_first 16302
_journal_page_last 16314
_journal_paper_doi 10.1021/acs.joc.3c01793
_journal_volume 88
_journal_year 2023
_chemical_formula_moiety 'C6 H14 N4, 4(Cl)'
_chemical_formula_sum 'C6 H14 Cl4 N4'
_chemical_formula_weight 284.01
_chemical_name_systematic
;
bensene-1,2,4,5-tetraaminium tetrachloride
;
_space_group_crystal_system orthorhombic
_space_group_IT_number 58
_space_group_name_Hall '-P 2 2n'
_space_group_name_H-M_alt 'P n n m'
_atom_sites_solution_hydrogens difmap
_atom_sites_solution_primary dual
_audit_contact_author_email thierry.maris@umontreal.ca
_audit_contact_author_name 'Thierry Maris'
_audit_contact_author_phone '+1 514 340 4711 2579'
_audit_creation_method
;
FinalCif V85 by Daniel Kratzert, Freiburg 2021,
https://github.com/dkratzert/FinalCif
;
_cell_angle_alpha 90
_cell_angle_beta 90
_cell_angle_gamma 90
_cell_formula_units_Z 2
_cell_length_a 8.0533(3)
_cell_length_b 9.6682(3)
_cell_length_c 7.3499(3)
_cell_measurement_reflns_used 9891
_cell_measurement_temperature 150
_cell_measurement_theta_max 60.591
_cell_measurement_theta_min 3.979
_cell_volume 572.27(4)
_computing_cell_refinement
;
SAINT (2020) V8.40B; Integration Software for Single Crystal Data.
Bruker AXS Inc., Madison, WI 53719-1173.
;
_computing_data_collection
;
APEX 3 (2019) Bruker AXS Inc., Madison, WI 53719-1173.
;
_computing_data_reduction
;
SAINT (2020) V8.40B; Integration Software for Single Crystal Data.
Bruker AXS Inc., Madison, WI 53719-1173.
;
_computing_molecular_graphics 'Olex2 1.3 (Dolomanov et al., 2009)'
_computing_publication_material 'Olex2 1.3 (Dolomanov et al., 2009)'
_computing_structure_refinement 'XL  (Sheldrick, 2008)'
_computing_structure_solution 'SHELXT 2018/2 (Sheldrick, 2018)'
_diffrn_ambient_temperature 150
_diffrn_detector 'CMOS Area detector'
_diffrn_detector_area_resol_mean 10.42
_diffrn_detector_type 'Bruker CMOS Photon III '
_diffrn_measured_fraction_theta_full 0.931
_diffrn_measured_fraction_theta_max 0.945
_diffrn_measurement_device 'k-geometry diffractometer'
_diffrn_measurement_device_type 'Bruker Venture Metaljet'
_diffrn_measurement_method '\w and \f scans'
_diffrn_radiation_collimation 'Focusing mirrors'
_diffrn_radiation_monochromator 'Helios MX Mirror Optics'
_diffrn_radiation_probe x-ray
_diffrn_radiation_type 'Ga K\a'
_diffrn_radiation_wavelength 1.34139
_diffrn_reflns_av_R_equivalents 0.0369
_diffrn_reflns_av_unetI/netI 0.0204
_diffrn_reflns_limit_h_max 10
_diffrn_reflns_limit_h_min -10
_diffrn_reflns_limit_k_max 12
_diffrn_reflns_limit_k_min -12
_diffrn_reflns_limit_l_max 9
_diffrn_reflns_limit_l_min -6
_diffrn_reflns_number 11865
_diffrn_reflns_theta_full 53.594
_diffrn_reflns_theta_max 60.560
_diffrn_reflns_theta_min 6.222
_diffrn_source 'Metal Jet'
_diffrn_source_current 2.86
_diffrn_source_power 0.199914
_diffrn_source_target Ga
_diffrn_source_type 'Gallium Liquid Metal Jet Source'
_diffrn_source_voltage 69.9
_exptl_absorpt_coefficient_mu 6.095
_exptl_absorpt_correction_T_max 0.3107
_exptl_absorpt_correction_T_min 0.2067
_exptl_absorpt_correction_type multi-scan
_exptl_absorpt_process_details
;
SADABS-2016/2 (Bruker,2016/2) was used for absorption correction.
wR2(int) was 0.1216 before and 0.0585 after correction.
The Ratio of minimum to maximum transmission is 0.6653.
The \l/2 correction factor is Not present.
;
_exptl_crystal_colour 'clear light colourless'
_exptl_crystal_colour_lustre clear
_exptl_crystal_colour_modifier light
_exptl_crystal_colour_primary colourless
_exptl_crystal_density_diffrn 1.648
_exptl_crystal_description Block
_exptl_crystal_F_000 292
_exptl_crystal_recrystallization_method 'crystallized from HCl/H2O'
_exptl_crystal_size_max 0.13
_exptl_crystal_size_mid 0.09
_exptl_crystal_size_min 0.08
_refine_diff_density_max 0.407
_refine_diff_density_min -0.210
_refine_diff_density_rms 0.054
_refine_ls_extinction_coef 0.041(5)
_refine_ls_extinction_expression Fc^*^=kFc[1+0.001xFc^2^\l^3^/sin(2\q)]^-1/4^
_refine_ls_extinction_method 'SHELXL-2018/3 (Sheldrick 2018)'
_refine_ls_goodness_of_fit_ref 1.121
_refine_ls_hydrogen_treatment refall
_refine_ls_matrix_type full
_refine_ls_number_parameters 51
_refine_ls_number_reflns 672
_refine_ls_number_restraints 0
_refine_ls_restrained_S_all 1.121
_refine_ls_R_factor_all 0.0224
_refine_ls_R_factor_gt 0.0224
_refine_ls_shift/su_max 0.001
_refine_ls_shift/su_mean 0.000
_refine_ls_structure_factor_coef Fsqd
_refine_ls_weighting_details 'w=1/[\s^2^(Fo^2^)+(0.0267P)^2^+0.2284P] where P=(Fo^2^+2Fc^2^)/3'
_refine_ls_weighting_scheme calc
_refine_ls_wR_factor_gt 0.0562
_refine_ls_wR_factor_ref 0.0562
_reflns_Friedel_coverage 0.000
_reflns_Friedel_fraction_full .
_reflns_Friedel_fraction_max .
_reflns_number_gt 672
_reflns_number_total 672
_reflns_threshold_expression 'I > 2\s(I)'
_cod_data_source_file BTA_4HCl.cif
_cod_data_source_block jw23121
_cod_database_code 4039022

loop_
_space_group_symop_id
_space_group_symop_operation_xyz
1 'x, y, z'
2 '-x, -y, z'
3 '-x+1/2, y+1/2, -z+1/2'
4 'x+1/2, -y+1/2, -z+1/2'
5 '-x, -y, -z'
6 'x, y, -z'
7 'x-1/2, -y-1/2, z-1/2'
8 '-x-1/2, y-1/2, z-1/2'

loop_
_atom_site_label
_atom_site_type_symbol
_atom_site_fract_x
_atom_site_fract_y
_atom_site_fract_z
_atom_site_U_iso_or_equiv
_atom_site_adp_type
_atom_site_occupancy
_atom_site_site_symmetry_order
_atom_site_calc_flag
_atom_site_refinement_flags_posn
_atom_site_refinement_flags_adp
_atom_site_refinement_flags_occupancy
_atom_site_disorder_assembly
_atom_site_disorder_group
N1 N 0.72990(11) 0.60825(9) 0.20514(13) 0.0156(2) Uani 1 1 d . . . . .
C1 C 1.000000 0.500000 0.1880(2) 0.0159(3) Uani 1 2 d S T P . .
C2 C 0.86553(12) 0.55457(10) 0.09424(14) 0.0146(2) Uani 1 1 d . . . . .
Cl1 Cl 0.67606(5) 0.38811(4) 0.500000 0.02263(17) Uani 1 2 d S T P . .
Cl2 Cl 0.39907(4) 0.69616(3) 0.000000 0.01762(16) Uani 1 2 d S T P . .
H1A H 0.641(2) 0.6371(18) 0.144(2) 0.030(4) Uiso 1 1 d . . . . .
H1 H 1.000000 0.500000 0.306(3) 0.020(5) Uiso 1 2 d S . P . .
H1B H 0.7005(19) 0.5461(17) 0.281(3) 0.028(4) Uiso 1 1 d . . . . .
H1C H 0.7620(19) 0.6751(16) 0.265(2) 0.026(4) Uiso 1 1 d . . . . .

loop_
_atom_site_aniso_label
_atom_site_aniso_U_11
_atom_site_aniso_U_22
_atom_site_aniso_U_33
_atom_site_aniso_U_23
_atom_site_aniso_U_13
_atom_site_aniso_U_12
N1 0.0172(4) 0.0162(4) 0.0134(4) -0.0005(3) 0.0004(3) 0.0009(3)
C1 0.0194(6) 0.0164(6) 0.0118(6) 0.000 0.000 -0.0003(5)
C2 0.0163(4) 0.0129(4) 0.0147(5) -0.0003(4) 0.0012(4) -0.0005(3)
Cl1 0.0356(3) 0.0159(2) 0.0164(2) 0.000 0.000 0.00106(13)
Cl2 0.0176(2) 0.0197(2) 0.0156(2) 0.000 0.000 0.00181(11)

loop_
_atom_type_symbol
_atom_type_description
_atom_type_scat_dispersion_real
_atom_type_scat_dispersion_imag
_atom_type_scat_source
C C 0.0137 0.0067 'International Tables Vol C Tables 4.2.6.8 and 6.1.1.4'
H H 0.0000 0.0000 'International Tables Vol C Tables 4.2.6.8 and 6.1.1.4'
N N 0.0241 0.0134 'International Tables Vol C Tables 4.2.6.8 and 6.1.1.4'
Cl Cl 0.3281 0.5435 'International Tables Vol C Tables 4.2.6.8 and 6.1.1.4'

loop_
_geom_angle_atom_site_label_1
_geom_angle_atom_site_label_2
_geom_angle_atom_site_label_3
_geom_angle
_geom_angle_site_symmetry_1
_geom_angle_site_symmetry_3
C2 N1 H1A 115.7(11) . .
C2 N1 H1B 108.9(10) . .
C2 N1 H1C 110.0(11) . .
H1A N1 H1B 109.2(15) . .
H1A N1 H1C 106.0(15) . .
H1B N1 H1C 106.8(16) . .
C2 C1 C2 120.43(13) . 2_765
C2 C1 H1 119.78(7) . .
C2 C1 H1 119.78(7) 2_765 .
C1 C2 N1 116.24(10) . .
C2 C2 N1 123.98(5) 6 .
C2 C2 C1 119.78(7) 6 .

loop_
_geom_bond_atom_site_label_1
_geom_bond_atom_site_label_2
_geom_bond_distance
_geom_bond_site_symmetry_2
N1 C2 1.4584(13) .
N1 H1A 0.887(18) .
N1 H1B 0.854(18) .
N1 H1C 0.823(17) .
C1 C2 1.3879(12) .
C1 C2 1.3879(12) 2_765
C1 H1 0.87(2) .
C2 C2 1.385(2) 6

loop_
_geom_hbond_atom_site_label_D
_geom_hbond_atom_site_label_H
_geom_hbond_atom_site_label_A
_geom_hbond_distance_DH
_geom_hbond_distance_HA
_geom_hbond_distance_DA
_geom_hbond_angle_DHA
_geom_hbond_site_symmetry_A
_geom_hbond_publ_flag
N1 H1A Cl2 0.887(18) 2.293(18) 3.1771(10) 174.8(15) . yes
N1 H1B Cl1 0.854(18) 2.227(19) 3.0684(10) 168.5(15) . yes
N1 H1C Cl2 0.823(17) 2.398(17) 3.1826(10) 159.5(14) 7_676 yes

loop_
_geom_torsion_atom_site_label_1
_geom_torsion_atom_site_label_2
_geom_torsion_atom_site_label_3
_geom_torsion_atom_site_label_4
_geom_torsion
_geom_torsion_site_symmetry_1
_geom_torsion_site_symmetry_2
_geom_torsion_site_symmetry_3
_geom_torsion_site_symmetry_4
C2 C1 C2 N1 179.48(9) 2_765 . . .
C2 C1 C2 C2 -0.003(1) 2_765 . . 6

_cod_database_fobs_code 4039022
